data_1512164
loop_
_publ_author_name
'Ohmura, Toshimichi'
'Kijima, Akihito'
'Komori, Yusuke'
'Suginome, Michinori'

_publ_section_title
;
 Cycloaddition-based Formal C--H Alkynylation of Isoindoles Leading to the
 Synthesis of Air-stable Fluorescent 1,3-Dialkynylisoindoles
;
_journal_issue 14
_journal_name_full 'Organic Letters'
_journal_page_first 3510
_journal_paper_doi 10.1021/ol401051d
_journal_volume 15
_journal_year 2013
_chemical_formula_sum 'C31 H49 N Si2'
_chemical_formula_weight 491.89
_chemical_name_systematic
; 
 ? 
;
_space_group_IT_number 14
_symmetry_cell_setting monoclinic
_symmetry_space_group_name_Hall '-P 2ybc'
_symmetry_space_group_name_H-M 'P 1 21/c 1'
_atom_sites_solution_hydrogens geom
_atom_sites_solution_primary direct
_atom_sites_solution_secondary difmap
_audit_creation_method SHELXL-97
_cell_angle_alpha 90.00
_cell_angle_beta 91.1723(16)
_cell_angle_gamma 90.00
_cell_formula_units_Z 4
_cell_length_a 13.5545(6)
_cell_length_b 14.3605(6)
_cell_length_c 16.0482(8)
_cell_measurement_temperature 296(2)
_cell_volume 3123.1(2)
_computing_cell_refinement PROCESS-AUTO
_computing_data_collection PROCESS-AUTO
_computing_data_reduction 'Yadokari-XG (Wakita, 2000)'
_computing_molecular_graphics 'Yadokari-XG (Wakita, 2000)'
_computing_publication_material 'Yadokari-XG (Wakita, 2000)'
_computing_structure_refinement 'SHELXL-97 (Sheldrick, 1997)'
_computing_structure_solution 'SHELXS-97 (Sheldrick, 1990)'
_diffrn_ambient_temperature 296(2)
_diffrn_measured_fraction_theta_full 0.997
_diffrn_measured_fraction_theta_max 0.997
_diffrn_radiation_monochromator graphite
_diffrn_radiation_source 'fine-focus sealed tube'
_diffrn_radiation_type MoK\a
_diffrn_radiation_wavelength 0.71075
_diffrn_reflns_av_R_equivalents 0.0899
_diffrn_reflns_av_sigmaI/netI 0.0777
_diffrn_reflns_limit_h_max 17
_diffrn_reflns_limit_h_min -17
_diffrn_reflns_limit_k_max 18
_diffrn_reflns_limit_k_min -17
_diffrn_reflns_limit_l_max 20
_diffrn_reflns_limit_l_min -20
_diffrn_reflns_number 29510
_diffrn_reflns_theta_full 27.46
_diffrn_reflns_theta_max 27.46
_diffrn_reflns_theta_min 3.01
_exptl_absorpt_coefficient_mu 0.131
_exptl_absorpt_correction_T_max 0.9870
_exptl_absorpt_correction_T_min 0.9870
_exptl_absorpt_correction_type multi-scan
_exptl_absorpt_process_details
;
    Higashi, T. (1995). Program for Absorption Correction.
    Rigaku Corporation, Tokyo, Japan.
;
_exptl_crystal_density_diffrn 1.046
_exptl_crystal_density_method 'not measured'
_exptl_crystal_F_000 1080
_exptl_crystal_size_max 0.10
_exptl_crystal_size_mid 0.10
_exptl_crystal_size_min 0.10
_refine_diff_density_max 0.511
_refine_diff_density_min -0.589
_refine_diff_density_rms 0.096
_refine_ls_extinction_method none
_refine_ls_goodness_of_fit_ref 1.106
_refine_ls_hydrogen_treatment constr
_refine_ls_matrix_type full
_refine_ls_number_parameters 320
_refine_ls_number_reflns 7126
_refine_ls_number_restraints 0
_refine_ls_restrained_S_all 1.106
_refine_ls_R_factor_all 0.1122
_refine_ls_R_factor_gt 0.0523
_refine_ls_shift/su_max 0.000
_refine_ls_shift/su_mean 0.000
_refine_ls_structure_factor_coef Fsqd
_refine_ls_weighting_details 'calc w=1/[\s^2^(Fo^2^)+(0.0387P)^2^+3.7352P] where P=(Fo^2^+2Fc^2^)/3'
_refine_ls_weighting_scheme calc
_refine_ls_wR_factor_gt 0.1035
_refine_ls_wR_factor_ref 0.1508
_reflns_number_gt 4392
_reflns_number_total 7126
_reflns_threshold_expression >2\s(I)
_cod_data_source_file ol401051d_si_003.cif
_cod_data_source_block 1
_cod_original_sg_symbol_Hall -p_2ybc
_cod_original_sg_symbol_H-M p_21/c
_cod_database_code 1512164

loop_
_symmetry_equiv_pos_as_xyz
'x, y, z'
'-x, y+1/2, -z+1/2'
'-x, -y, -z'
'x, -y-1/2, z-1/2'

loop_
_atom_site_label
_atom_site_type_symbol
_atom_site_fract_x
_atom_site_fract_y
_atom_site_fract_z
_atom_site_U_iso_or_equiv
_atom_site_adp_type
_atom_site_occupancy
_atom_site_symmetry_multiplicity
_atom_site_calc_flag
_atom_site_refinement_flags
Si1 Si -0.06982(5) 0.23538(5) 0.17253(5) 0.01819(17) Uani 1 1 d .
Si2 Si 0.57487(5) -0.14169(5) 0.15676(5) 0.01925(18) Uani 1 1 d .
N3 N 0.25585(15) 0.05448(15) 0.23680(13) 0.0171(5) Uani 1 1 d .
C4 C 0.18620(18) 0.08800(17) 0.29075(16) 0.0168(5) Uani 1 1 d .
C5 C 0.03248(19) 0.17907(19) 0.23041(17) 0.0204(6) Uani 1 1 d .
C6 C 0.3505(2) -0.03085(19) 0.43634(17) 0.0216(6) Uani 1 1 d .
H1 H 0.4088 -0.0646 0.4323 0.026 Uiso 1 1 calc R
C7 C 0.2512(2) 0.0658(2) 0.14674(17) 0.0238(6) Uani 1 1 d .
H2 H 0.3168 0.0660 0.1254 0.036 Uiso 1 1 calc R
H3 H 0.2193 0.1237 0.1331 0.036 Uiso 1 1 calc R
H4 H 0.2144 0.0153 0.1223 0.036 Uiso 1 1 calc R
C8 C 0.32827(18) 0.00635(17) 0.27981(16) 0.0174(5) Uani 1 1 d .
C9 C 0.10330(18) 0.13849(18) 0.26076(16) 0.0177(5) Uani 1 1 d .
C10 C 0.17177(19) 0.07230(19) 0.45053(17) 0.0215(6) Uani 1 1 d .
H5 H 0.1136 0.1059 0.4558 0.026 Uiso 1 1 calc R
C11 C 0.21479(18) 0.05985(18) 0.37191(16) 0.0187(5) Uani 1 1 d .
C12 C -0.07370(19) 0.36119(19) 0.20454(17) 0.0211(6) Uani 1 1 d .
H47 H -0.1330 0.3889 0.1788 0.025 Uiso 1 1 calc R
C13 C 0.67436(19) -0.0600(2) 0.12131(18) 0.0242(6) Uani 1 1 d .
H44 H 0.6976 -0.0257 0.1707 0.029 Uiso 1 1 calc R
C14 C 0.47846(19) -0.07132(19) 0.20600(17) 0.0213(6) Uani 1 1 d .
C15 C 0.2182(2) 0.0335(2) 0.51882(18) 0.0262(6) Uani 1 1 d .
H6 H 0.1908 0.0407 0.5711 0.031 Uiso 1 1 calc R
C16 C 0.5148(2) -0.2051(2) 0.06565(19) 0.0269(6) Uani 1 1 d .
H45 H 0.5171 -0.1626 0.0179 0.032 Uiso 1 1 calc R
C17 C -0.0338(2) 0.22438(19) 0.05934(17) 0.0236(6) Uani 1 1 d .
H48 H 0.0332 0.2496 0.0558 0.028 Uiso 1 1 calc R
C18 C 0.30453(18) 0.00802(18) 0.36483(16) 0.0188(5) Uani 1 1 d .
C19 C 0.62493(19) -0.2215(2) 0.24070(18) 0.0242(6) Uani 1 1 d .
H46 H 0.6705 -0.2654 0.2149 0.029 Uiso 1 1 calc R
C20 C -0.18772(19) 0.17075(19) 0.19411(17) 0.0217(6) Uani 1 1 d .
H49 H -0.1875 0.1149 0.1590 0.026 Uiso 1 1 calc R
C21 C 0.40915(19) -0.03517(18) 0.23938(17) 0.0198(6) Uani 1 1 d .
C22 C -0.1984(2) 0.1369(2) 0.28388(19) 0.0307(7) Uani 1 1 d .
H7 H -0.2061 0.1895 0.3201 0.046 Uiso 1 1 calc R
H8 H -0.1406 0.1025 0.3006 0.046 Uiso 1 1 calc R
H9 H -0.2553 0.0974 0.2873 0.046 Uiso 1 1 calc R
C23 C 0.5423(2) -0.2780(2) 0.2818(2) 0.0304(7) Uani 1 1 d .
H10 H 0.5702 -0.3158 0.3257 0.046 Uiso 1 1 calc R
H11 H 0.5108 -0.3173 0.2408 0.046 Uiso 1 1 calc R
H12 H 0.4946 -0.2362 0.3045 0.046 Uiso 1 1 calc R
C24 C 0.3076(2) -0.0179(2) 0.51147(18) 0.0275(6) Uani 1 1 d .
H13 H 0.3374 -0.0431 0.5591 0.033 Uiso 1 1 calc R
C25 C -0.0980(2) 0.2814(2) -0.00119(18) 0.0337(7) Uani 1 1 d .
H14 H -0.0682 0.2822 -0.0549 0.051 Uiso 1 1 calc R
H15 H -0.1038 0.3439 0.0192 0.051 Uiso 1 1 calc R
H16 H -0.1623 0.2537 -0.0059 0.051 Uiso 1 1 calc R
C26 C 0.6826(2) -0.1662(2) 0.30738(19) 0.0335(7) Uani 1 1 d .
H17 H 0.6401 -0.1207 0.3317 0.050 Uiso 1 1 calc R
H18 H 0.7374 -0.1354 0.2823 0.050 Uiso 1 1 calc R
H19 H 0.7066 -0.2080 0.3499 0.050 Uiso 1 1 calc R
C27 C 0.6348(2) 0.0125(2) 0.0589(2) 0.0310(7) Uani 1 1 d .
H20 H 0.6871 0.0541 0.0442 0.047 Uiso 1 1 calc R
H21 H 0.5825 0.0473 0.0837 0.047 Uiso 1 1 calc R
H22 H 0.6101 -0.0184 0.0098 0.047 Uiso 1 1 calc R
C28 C -0.0809(2) 0.3731(2) 0.29893(18) 0.0317(7) Uani 1 1 d .
H23 H -0.0275 0.3404 0.3261 0.047 Uiso 1 1 calc R
H24 H -0.1426 0.3483 0.3171 0.047 Uiso 1 1 calc R
H25 H -0.0771 0.4380 0.3128 0.047 Uiso 1 1 calc R
C29 C -0.0278(2) 0.1219(2) 0.03147(18) 0.0300(7) Uani 1 1 d .
H26 H -0.0930 0.0961 0.0276 0.045 Uiso 1 1 calc R
H27 H 0.0110 0.0872 0.0714 0.045 Uiso 1 1 calc R
H28 H 0.0025 0.1186 -0.0220 0.045 Uiso 1 1 calc R
C30 C -0.2787(2) 0.2277(2) 0.1668(2) 0.0327(7) Uani 1 1 d .
H29 H -0.3365 0.1894 0.1695 0.049 Uiso 1 1 calc R
H30 H -0.2707 0.2490 0.1106 0.049 Uiso 1 1 calc R
H31 H -0.2855 0.2804 0.2030 0.049 Uiso 1 1 calc R
C31 C 0.4056(2) -0.2292(2) 0.0777(2) 0.0361(8) Uani 1 1 d .
H32 H 0.3792 -0.2575 0.0279 0.054 Uiso 1 1 calc R
H33 H 0.3695 -0.1734 0.0894 0.054 Uiso 1 1 calc R
H34 H 0.3999 -0.2718 0.1235 0.054 Uiso 1 1 calc R
C32 C 0.0160(2) 0.4151(2) 0.1728(2) 0.0313(7) Uani 1 1 d .
H35 H 0.0121 0.4788 0.1905 0.047 Uiso 1 1 calc R
H36 H 0.0165 0.4125 0.1131 0.047 Uiso 1 1 calc R
H37 H 0.0755 0.3875 0.1951 0.047 Uiso 1 1 calc R
C33 C 0.7646(2) -0.1110(2) 0.0864(2) 0.0406(8) Uani 1 1 d .
H38 H 0.7455 -0.1435 0.0363 0.061 Uiso 1 1 calc R
H39 H 0.7893 -0.1547 0.1269 0.061 Uiso 1 1 calc R
H40 H 0.8151 -0.0665 0.0742 0.061 Uiso 1 1 calc R
C34 C 0.5716(3) -0.2930(2) 0.0409(2) 0.0461(9) Uani 1 1 d .
H41 H 0.5666 -0.3388 0.0841 0.069 Uiso 1 1 calc R
H42 H 0.6397 -0.2776 0.0331 0.069 Uiso 1 1 calc R
H43 H 0.5439 -0.3174 -0.0102 0.069 Uiso 1 1 calc R

loop_
_atom_site_aniso_label
_atom_site_aniso_U_11
_atom_site_aniso_U_22
_atom_site_aniso_U_33
_atom_site_aniso_U_23
_atom_site_aniso_U_13
_atom_site_aniso_U_12
Si1 0.0162(3) 0.0169(4) 0.0216(4) 0.0003(3) 0.0006(3) 0.0024(3)
Si2 0.0146(3) 0.0183(4) 0.0250(4) -0.0020(3) 0.0023(3) 0.0023(3)
N3 0.0158(10) 0.0173(11) 0.0181(11) -0.0005(9) 0.0007(9) 0.0011(9)
C4 0.0142(12) 0.0154(12) 0.0208(13) -0.0012(10) 0.0038(10) -0.0010(10)
C5 0.0200(13) 0.0188(13) 0.0228(14) 0.0000(11) 0.0077(11) -0.0006(11)
C6 0.0186(13) 0.0188(13) 0.0273(15) 0.0012(11) -0.0028(11) 0.0051(11)
C7 0.0244(14) 0.0260(15) 0.0209(14) 0.0013(12) 0.0005(11) 0.0037(12)
C8 0.0136(12) 0.0155(12) 0.0232(14) 0.0004(11) 0.0017(10) 0.0016(10)
C9 0.0170(12) 0.0169(13) 0.0192(13) -0.0015(11) 0.0003(10) 0.0004(11)
C10 0.0193(13) 0.0215(14) 0.0239(14) -0.0021(11) 0.0042(11) 0.0025(11)
C11 0.0167(12) 0.0184(13) 0.0210(13) -0.0031(11) 0.0016(10) -0.0004(11)
C12 0.0204(13) 0.0202(13) 0.0227(14) -0.0005(11) 0.0016(11) 0.0013(11)
C13 0.0165(13) 0.0294(15) 0.0268(15) -0.0015(12) 0.0044(11) -0.0028(12)
C14 0.0184(13) 0.0186(13) 0.0270(15) -0.0013(11) -0.0011(11) 0.0010(11)
C15 0.0263(15) 0.0308(16) 0.0216(15) -0.0027(12) 0.0048(12) 0.0012(13)
C16 0.0242(14) 0.0226(14) 0.0337(17) -0.0024(12) -0.0001(12) 0.0045(12)
C17 0.0230(14) 0.0247(15) 0.0232(14) 0.0025(12) 0.0015(11) 0.0025(12)
C18 0.0167(12) 0.0191(13) 0.0206(14) -0.0018(11) 0.0015(10) -0.0003(11)
C19 0.0161(12) 0.0260(15) 0.0308(16) -0.0001(12) 0.0026(11) 0.0047(12)
C20 0.0208(13) 0.0202(13) 0.0241(14) -0.0055(11) 0.0022(11) 0.0005(11)
C21 0.0196(13) 0.0168(13) 0.0231(14) 0.0008(11) -0.0004(11) 0.0010(11)
C22 0.0267(15) 0.0299(16) 0.0356(17) 0.0049(14) 0.0057(13) 0.0003(13)
C23 0.0265(15) 0.0276(16) 0.0370(17) 0.0091(13) 0.0014(13) 0.0013(13)
C24 0.0286(15) 0.0325(16) 0.0213(15) 0.0031(12) -0.0012(12) 0.0029(13)
C25 0.0424(18) 0.0357(18) 0.0229(15) 0.0015(13) 0.0021(14) 0.0072(15)
C26 0.0274(15) 0.0413(19) 0.0314(17) 0.0089(14) -0.0049(13) -0.0011(14)
C27 0.0301(16) 0.0278(16) 0.0352(17) 0.0039(13) 0.0031(13) -0.0033(13)
C28 0.0436(18) 0.0240(15) 0.0274(16) -0.0043(13) 0.0013(14) 0.0055(14)
C29 0.0377(17) 0.0311(16) 0.0212(15) -0.0043(13) 0.0030(13) 0.0058(14)
C30 0.0190(14) 0.0393(18) 0.0398(18) -0.0012(15) -0.0019(13) 0.0019(13)
C31 0.0278(16) 0.0366(18) 0.0438(19) -0.0068(15) -0.0048(14) -0.0054(14)
C32 0.0264(15) 0.0211(15) 0.0466(19) -0.0018(14) 0.0035(14) -0.0004(13)
C33 0.0257(16) 0.045(2) 0.051(2) 0.0078(17) 0.0153(15) 0.0021(15)
C34 0.043(2) 0.043(2) 0.051(2) -0.0248(17) -0.0109(17) 0.0147(17)

loop_
_atom_type_symbol
_atom_type_description
_atom_type_scat_dispersion_real
_atom_type_scat_dispersion_imag
_atom_type_scat_source
C C 0.0033 0.0016 'International Tables Vol C Tables 4.2.6.8 and 6.1.1.4'
H H 0.0000 0.0000 'International Tables Vol C Tables 4.2.6.8 and 6.1.1.4'
N N 0.0061 0.0033 'International Tables Vol C Tables 4.2.6.8 and 6.1.1.4'
Si Si 0.0817 0.0704 'International Tables Vol C Tables 4.2.6.8 and 6.1.1.4'

loop_
_geom_angle_atom_site_label_1
_geom_angle_atom_site_label_2
_geom_angle_atom_site_label_3
_geom_angle
C5 Si1 C12 108.03(12)
C5 Si1 C20 108.88(12)
C12 Si1 C20 113.22(12)
C5 Si1 C17 103.92(12)
C12 Si1 C17 110.55(12)
C20 Si1 C17 111.74(12)
C14 Si2 C13 107.83(13)
C14 Si2 C19 105.97(13)
C13 Si2 C19 110.18(12)
C14 Si2 C16 107.31(12)
C13 Si2 C16 111.45(14)
C19 Si2 C16 113.76(13)
C8 N3 C4 110.5(2)
C8 N3 C7 124.8(2)
C4 N3 C7 124.6(2)
N3 C4 C11 107.5(2)
N3 C4 C9 121.0(2)
C11 C4 C9 131.5(2)
C9 C5 Si1 173.2(2)
C24 C6 C18 118.5(3)
N3 C8 C18 107.6(2)
N3 C8 C21 122.2(2)
C18 C8 C21 130.2(2)
C5 C9 C4 176.0(3)
C15 C10 C11 118.1(2)
C4 C11 C10 132.7(2)
C4 C11 C18 107.1(2)
C10 C11 C18 120.2(2)
C28 C12 C32 109.8(2)
C28 C12 Si1 112.37(19)
C32 C12 Si1 111.50(19)
C27 C13 C33 110.8(3)
C27 C13 Si2 112.17(19)
C33 C13 Si2 113.1(2)
C21 C14 Si2 172.1(2)
C10 C15 C24 121.4(3)
C34 C16 C31 109.7(3)
C34 C16 Si2 112.7(2)
C31 C16 Si2 114.3(2)
C25 C17 C29 111.1(2)
C25 C17 Si1 114.2(2)
C29 C17 Si1 111.95(19)
C8 C18 C6 132.5(2)
C8 C18 C11 107.3(2)
C6 C18 C11 120.2(2)
C26 C19 C23 109.8(2)
C26 C19 Si2 110.8(2)
C23 C19 Si2 111.84(18)
C22 C20 C30 110.3(2)
C22 C20 Si1 115.23(19)
C30 C20 Si1 111.3(2)
C14 C21 C8 179.0(3)
C6 C24 C15 121.5(3)

loop_
_geom_bond_atom_site_label_1
_geom_bond_atom_site_label_2
_geom_bond_distance
Si1 C5 1.840(3)
Si1 C12 1.879(3)
Si1 C20 1.886(3)
Si1 C17 1.897(3)
Si2 C14 1.843(3)
Si2 C13 1.884(3)
Si2 C19 1.884(3)
Si2 C16 1.892(3)
N3 C8 1.375(3)
N3 C4 1.381(3)
N3 C7 1.455(3)
C4 C11 1.410(4)
C4 C9 1.414(3)
C5 C9 1.216(4)
C6 C24 1.362(4)
C6 C18 1.410(4)
C8 C18 1.408(4)
C8 C21 1.417(4)
C10 C15 1.371(4)
C10 C11 1.412(4)
C11 C18 1.433(3)
C12 C28 1.529(4)
C12 C32 1.537(4)
C13 C27 1.534(4)
C13 C33 1.541(4)
C14 C21 1.208(4)
C15 C24 1.425(4)
C16 C34 1.535(4)
C16 C31 1.536(4)
C17 C25 1.528(4)
C17 C29 1.540(4)
C19 C26 1.534(4)
C19 C23 1.542(4)
C20 C22 1.530(4)
C20 C30 1.536(4)
